data_7219484
loop_
_publ_author_name
'Jiang, Jianzhuang'
'Cao, Wei'
'Wang, Kang'
'Zhang, Yuehong'
'Wang, Hailong'

_publ_section_title
;
 Influence of Porphyrin Meso-attached Substituent on the SMM Behavior of
 Dysprosium(III) Double-deckers with Mixed Tetrapyrrole Ligands
;
_journal_name_full 'RSC Adv.'
_journal_paper_doi 10.1039/C4RA15762A
_journal_year 2015
_chemical_formula_sum 'C272 H76 Dy N12'
_chemical_formula_weight 3673.95
_chemical_name_systematic
; 
 ? 
;
_space_group_IT_number 62
_symmetry_cell_setting orthorhombic
_symmetry_space_group_name_Hall '-P 2ac 2n'
_symmetry_space_group_name_H-M 'P n m a'
_atom_sites_solution_hydrogens geom
_atom_sites_solution_primary direct
_atom_sites_solution_secondary difmap
_audit_creation_method SHELXL-97
_audit_update_record
;
2014-12-03 deposited with the CCDC.
2015-02-02 downloaded from the CCDC.
;
_cell_angle_alpha 90.00
_cell_angle_beta 90.00
_cell_angle_gamma 90.00
_cell_formula_units_Z 4
_cell_length_a 35.7514(8)
_cell_length_b 19.3317(3)
_cell_length_c 27.1223(3)
_cell_measurement_reflns_used 10093
_cell_measurement_temperature 150(2)
_cell_measurement_theta_max 66.9510
_cell_measurement_theta_min 3.0647
_cell_volume 18745.2(6)
_computing_structure_refinement 'SHELXL-97 (Sheldrick, 1997)'
_computing_structure_solution 'SHELXS-97 (Sheldrick, 1990)'
_diffrn_ambient_temperature 150(2)
_diffrn_detector_area_resol_mean 16.2141
_diffrn_measured_fraction_theta_full 0.994
_diffrn_measured_fraction_theta_max 0.994
_diffrn_measurement_device_type 'Xcalibur, Eos, Gemini'
_diffrn_measurement_method '\w scans'
_diffrn_radiation_monochromator graphite
_diffrn_radiation_source 'fine-focus sealed tube'
_diffrn_radiation_type CuK\a
_diffrn_radiation_wavelength 1.54178
_diffrn_reflns_av_R_equivalents 0.0820
_diffrn_reflns_av_sigmaI/netI 0.0669
_diffrn_reflns_limit_h_max 39
_diffrn_reflns_limit_h_min -41
_diffrn_reflns_limit_k_max 22
_diffrn_reflns_limit_k_min -6
_diffrn_reflns_limit_l_max 31
_diffrn_reflns_limit_l_min -21
_diffrn_reflns_number 48039
_diffrn_reflns_theta_full 63.00
_diffrn_reflns_theta_max 63.00
_diffrn_reflns_theta_min 3.07
_exptl_absorpt_coefficient_mu 2.652
_exptl_absorpt_correction_T_max 0.8788
_exptl_absorpt_correction_T_min 0.7774
_exptl_absorpt_correction_type multi-scan
_exptl_absorpt_process_details
;
CrysAlisPro, Agilent Technologies,
Version 1.171.35.19 (release 27-10-2011 CrysAlis171 .NET)
(compiled Oct 27 2011,15:02:11)
Empirical absorption correction using spherical harmonics,
 implemented in SCALE3 ABSPACK scaling algorithm.
;
_exptl_crystal_colour brown
_exptl_crystal_density_diffrn 1.302
_exptl_crystal_density_method 'not measured'
_exptl_crystal_description block
_exptl_crystal_F_000 7432
_exptl_crystal_size_max 0.10
_exptl_crystal_size_mid 0.08
_exptl_crystal_size_min 0.05
_platon_squeeze_details
;
;
_refine_diff_density_max 2.981
_refine_diff_density_min -3.902
_refine_diff_density_rms 0.133
_refine_ls_extinction_method none
_refine_ls_goodness_of_fit_ref 1.053
_refine_ls_hydrogen_treatment constr
_refine_ls_matrix_type full
_refine_ls_number_parameters 1357
_refine_ls_number_reflns 15577
_refine_ls_number_restraints 1365
_refine_ls_restrained_S_all 1.072
_refine_ls_R_factor_all 0.1115
_refine_ls_R_factor_gt 0.0943
_refine_ls_shift/su_max 0.014
_refine_ls_shift/su_mean 0.000
_refine_ls_structure_factor_coef Fsqd
_refine_ls_weighting_details 'calc w=1/[\s^2^(Fo^2^)+(0.2000P)^2^+0.0000P] where P=(Fo^2^+2Fc^2^)/3'
_refine_ls_weighting_scheme calc
_refine_ls_wR_factor_gt 0.2521
_refine_ls_wR_factor_ref 0.2736
_reflns_number_gt 11274
_reflns_number_total 15577
_reflns_threshold_expression >2sigma(I)
_cod_data_source_file c4ra15762a2.cif
_cod_data_source_block DyPcTBPP
_cod_database_code 7219484

loop_
_symmetry_equiv_pos_as_xyz
'x, y, z'
'-x+1/2, -y, z+1/2'
'-x, y+1/2, -z'
'x+1/2, -y+1/2, -z+1/2'
'-x, -y, -z'
'x-1/2, y, -z-1/2'
'x, -y-1/2, z'
'-x-1/2, y-1/2, z-1/2'

loop_
_atom_site_label
_atom_site_type_symbol
_atom_site_fract_x
_atom_site_fract_y
_atom_site_fract_z
_atom_site_U_iso_or_equiv
_atom_site_adp_type
_atom_site_occupancy
_atom_site_symmetry_multiplicity
_atom_site_calc_flag
_atom_site_refinement_flags
Dy1 Dy 0.251938(10) 0.7500 0.325737(13) 0.01756(18) Uani 1 2 d S
N1A N 0.31712(15) 0.7500 0.30393(19) 0.0198(11) Uani 1 2 d S
N2A N 0.26255(12) 0.6429(2) 0.28059(15) 0.0228(9) Uani 1 1 d .
N3A N 0.20634(16) 0.7500 0.2604(2) 0.0224(12) Uani 1 2 d S
N4A N 0.20231(11) 0.8229(2) 0.36213(15) 0.0221(8) Uani 1 1 d .
N5A N 0.27685(11) 0.8225(2) 0.39228(14) 0.0220(8) Uani 1 1 d .
N6A N 0.32506(16) 0.7500 0.4287(2) 0.0236(12) Uani 1 2 d S
N7A N 0.23775(13) 0.9248(2) 0.38660(16) 0.0275(9) Uani 1 1 d .
N8A N 0.14716(16) 0.7500 0.3554(2) 0.0275(13) Uani 1 2 d S
C1 C 0.3471(4) 0.0839(5) 0.0696(6) 0.117(4) Uani 1 1 d DU
C2 C 0.3460(4) 0.0819(5) 0.1252(6) 0.125(5) Uani 1 1 d DU
C3 C 0.3105(5) 0.0842(6) 0.1508(5) 0.130(5) Uani 1 1 d DU
C4 C 0.2788(4) 0.0860(6) 0.1226(7) 0.130(5) Uani 1 1 d DU
C5 C 0.2778(5) 0.0895(6) 0.0700(7) 0.137(5) Uani 1 1 d DU
C6 C 0.3118(5) 0.0858(6) 0.0458(6) 0.135(5) Uani 1 1 d DU
C7 C 0.3150(5) 0.1314(7) 0.0022(5) 0.144(5) Uani 1 1 d DU
C8 C 0.3528(5) 0.1561(8) -0.0015(6) 0.159(6) Uani 1 1 d DU
C9 C 0.3711(4) 0.1266(8) 0.0389(6) 0.161(7) Uani 1 1 d DU
C10 C 0.3948(4) 0.1518(8) 0.0731(6) 0.160(6) Uani 1 1 d DU
C11 C 0.3949(4) 0.1499(7) 0.1260(6) 0.144(6) Uani 1 1 d DU
C12 C 0.3688(5) 0.1237(10) 0.1553(7) 0.177(7) Uani 1 1 d DU
C13 C 0.3503(5) 0.1504(8) 0.1975(5) 0.155(6) Uani 1 1 d DU
C14 C 0.3122(5) 0.1289(7) 0.1949(5) 0.159(7) Uani 1 1 d DU
C15 C 0.2460(4) 0.1356(7) 0.0576(6) 0.158(7) Uani 1 1 d DU
C16 C 0.2479(4) 0.1333(7) 0.1397(7) 0.174(8) Uani 1 1 d DU
C17 C 0.2880(5) 0.1793(8) -0.0099(8) 0.189(8) Uani 1 1 d DU
C18 C 0.2966(6) 0.2500 -0.0271(5) 0.140(7) Uani 1 2 d SDU
C19 C 0.4055(5) 0.2213(11) 0.0555(7) 0.124(8) Uani 0.50 1 d PDU
C20 C 0.4143(4) 0.2500 0.1006(8) 0.129(7) Uani 1 2 d SDU
C21 C 0.4068(5) 0.2166(11) 0.1432(7) 0.123(8) Uani 0.50 1 d PDU
C22 C 0.3899(5) 0.2500 0.1824(6) 0.105(5) Uani 1 2 d SDU
C23 C 0.3634(5) 0.2148(10) 0.2093(6) 0.114(7) Uani 0.50 1 d PDU
C24 C 0.3621(5) 0.2243(10) -0.0139(7) 0.110(7) Uani 0.50 1 d PDU
C25 C 0.3905(6) 0.2500 0.0140(8) 0.136(7) Uani 1 2 d SDU
C27 C 0.2524(5) 0.1768(8) 0.0155(7) 0.162(7) Uani 1 1 d DU
C28 C 0.2863(5) 0.1751(8) 0.2106(7) 0.181(7) Uani 1 1 d DU
C29 C 0.2525(4) 0.1759(8) 0.1809(6) 0.172(6) Uani 1 1 d DU
C30 C 0.2294(4) 0.1708(7) 0.1001(7) 0.184(7) Uani 1 1 d DU
C31 C 0.3348(6) 0.2500 0.2282(6) 0.119(6) Uani 1 2 d SDU
C32 C 0.2968(5) 0.2500 0.2260(6) 0.133(6) Uani 1 2 d SDU
C33 C 0.2405(5) 0.2500 0.1823(7) 0.141(7) Uani 1 2 d SDU
C34 C 0.2225(5) 0.2787(10) 0.1447(7) 0.109(6) Uani 0.50 1 d PDU
C35 C 0.2190(4) 0.2500 0.0992(7) 0.126(5) Uani 1 2 d SDU
C36 C 0.2414(5) 0.2500 0.0148(6) 0.125(6) Uani 1 2 d SDU
C37 C 0.2198(6) 0.2757(11) 0.0520(8) 0.113(7) Uani 0.50 1 d PDU
C40 C 0.3340(6) 0.2726(12) -0.0255(7) 0.136(10) Uani 0.50 1 d PDU
C41 C 0.4316(3) 0.7500 0.4945(6) 0.089(4) Uani 1 2 d SU
C42 C 0.4458(3) 0.6916(6) 0.5190(4) 0.087(3) Uani 1 1 d U
C43 C 0.4696(3) 0.7142(5) 0.5607(3) 0.079(3) Uani 1 1 d U
C44 C 0.5011(3) 0.6796(7) 0.5719(4) 0.091(3) Uani 1 1 d U
C45 C 0.5361(3) 0.7171(6) 0.5836(3) 0.096(4) Uani 1 1 d U
C46 C 0.4564(3) 0.6337(6) 0.4949(5) 0.120(4) Uani 1 1 d DU
C47 C 0.4521(3) 0.6342(7) 0.4413(5) 0.121(5) Uani 1 1 d DU
C48 C 0.4824(4) 0.5960(7) 0.4198(4) 0.131(5) Uani 1 1 d DU
C49 C 0.4963(5) 0.6183(7) 0.3771(5) 0.112(4) Uani 1 1 d U
C50 C 0.5393(5) 0.6184(9) 0.3699(5) 0.143(6) Uani 1 1 d DU
C51 C 0.5504(4) 0.6807(9) 0.3423(4) 0.110(4) Uani 1 1 d U
C52 C 0.5806(4) 0.7149(8) 0.3525(5) 0.121(5) Uani 1 1 d U
C53 C 0.6072(3) 0.6906(8) 0.3979(5) 0.119(5) Uani 1 1 d DU
C54 C 0.6209(4) 0.7500 0.4223(9) 0.136(7) Uani 1 2 d SU
C55 C 0.6243(4) 0.7500 0.4694(9) 0.135(7) Uani 1 2 d SU
C56 C 0.6151(3) 0.6869(9) 0.4965(6) 0.118(4) Uani 1 1 d U
C57 C 0.5972(4) 0.7121(9) 0.5444(5) 0.139(6) Uani 1 1 d U
C58 C 0.5680(4) 0.6813(10) 0.5639(5) 0.124(5) Uani 1 1 d U
C59 C 0.5534(4) 0.6155(7) 0.5375(4) 0.131(5) Uani 1 1 d DU
C60 C 0.5131(4) 0.6167(6) 0.5431(4) 0.118(4) Uani 1 1 d DU
C61 C 0.4898(3) 0.5961(6) 0.5054(5) 0.141(5) Uani 1 1 d DU
C62 C 0.5059(3) 0.5720(6) 0.4599(5) 0.137(5) Uani 1 1 d DU
C63 C 0.5444(4) 0.5714(6) 0.4549(5) 0.146(6) Uani 1 1 d DU
C64 C 0.5605(4) 0.5928(7) 0.4085(5) 0.158(6) Uani 1 1 d DU
C65 C 0.5946(4) 0.6296(7) 0.4192(5) 0.141(5) Uani 1 1 d DU
C66 C 0.5998(3) 0.6297(8) 0.4719(6) 0.138(5) Uani 1 1 d DU
C67 C 0.5687(4) 0.5934(7) 0.4936(4) 0.144(6) Uani 1 1 d DU
C68 C 0.3209(5) 0.7500 -0.0701(4) 0.095(5) Uani 1 2 d SU
C69 C 0.3572(5) 0.7500 -0.0554(5) 0.090(4) Uani 1 2 d SU
C70 C 0.3731(3) 0.8109(6) -0.0311(4) 0.088(3) Uani 1 1 d U
C71 C 0.3983(3) 0.7859(6) 0.0084(5) 0.094(3) Uani 1 1 d U
C72 C 0.3999(3) 0.8208(9) 0.0499(5) 0.118(4) Uani 1 1 d U
C73 C 0.4023(2) 0.7858(4) 0.0968(5) 0.098(4) Uani 1 1 d DU
C74 C 0.3799(3) 0.8231(10) 0.1337(5) 0.111(4) Uani 1 1 d U
C75 C 0.3586(3) 0.7906(7) 0.1684(4) 0.097(4) Uani 1 1 d U
C76 C 0.3218(3) 0.8095(6) 0.1808(3) 0.080(3) Uani 1 1 d U
C77 C 0.2987(4) 0.7500 0.1877(4) 0.069(3) Uani 1 2 d SU
C78 C 0.2633(3) 0.7500 0.1727(4) 0.056(3) Uani 1 2 d SU
C79 C 0.2172(3) 0.7840(7) 0.0218(4) 0.104(4) Uani 1 1 d U
C80 C 0.2409(4) 0.8257(10) -0.0162(5) 0.121(5) Uani 1 1 d DU
C81 C 0.2612(4) 0.7883(9) -0.0504(4) 0.127(5) Uani 1 1 d DU
C82 C 0.2973(4) 0.8093(10) -0.0617(4) 0.117(5) Uani 1 1 d U
C83 C 0.3120(3) 0.8674(7) -0.0408(4) 0.107(4) Uani 1 1 d DU
C84 C 0.3508(3) 0.8682(5) -0.0250(4) 0.107(4) Uani 1 1 d DU
C85 C 0.3525(3) 0.9054(5) 0.0212(4) 0.110(4) Uani 1 1 d DU
C86 C 0.3762(4) 0.8830(8) 0.0575(5) 0.118(5) Uani 1 1 d U
C87 C 0.3652(4) 0.8795(8) 0.1109(6) 0.117(5) Uani 1 1 d U
C88 C 0.3290(4) 0.9048(7) 0.1209(6) 0.115(4) Uani 1 1 d U
C89 C 0.3070(3) 0.8666(6) 0.1579(4) 0.081(3) Uani 1 1 d U
C90 C 0.2698(4) 0.8669(5) 0.1430(4) 0.081(3) Uani 1 1 d U
C91 C 0.2471(2) 0.8095(5) 0.1498(3) 0.066(2) Uani 1 1 d U
C92 C 0.2215(2) 0.7858(5) 0.1101(4) 0.074(2) Uani 1 1 d U
C93 C 0.2197(3) 0.8213(7) 0.0674(4) 0.093(3) Uani 1 1 d U
C94 C 0.2418(4) 0.8816(8) 0.0612(6) 0.106(4) Uani 1 1 d U
C95 C 0.2548(4) 0.8832(9) 0.0095(6) 0.118(5) Uani 1 1 d U
C96 C 0.2903(3) 0.9053(6) -0.0046(5) 0.114(4) Uani 1 1 d DU
C97 C 0.3154(4) 0.9260(5) 0.0344(5) 0.128(5) Uani 1 1 d DU
C98 C 0.3051(5) 0.9268(6) 0.0855(6) 0.117(4) Uani 1 1 d U
C99 C 0.2665(4) 0.9036(5) 0.0963(5) 0.101(4) Uani 1 1 d U
C1A C 0.30927(13) 0.8112(3) 0.41839(17) 0.0215(10) Uani 1 1 d U
C2A C 0.32357(14) 0.8756(3) 0.43886(19) 0.0268(11) Uani 1 1 d U
C3A C 0.35383(15) 0.8904(3) 0.4688(2) 0.0345(12) Uani 1 1 d U
H3A H 0.3704 0.8549 0.4794 0.041 Uiso 1 1 calc R
C4A C 0.35919(17) 0.9588(3) 0.4826(3) 0.0463(16) Uani 1 1 d U
H4A H 0.3800 0.9705 0.5027 0.056 Uiso 1 1 calc R
C5A C 0.33443(19) 1.0106(3) 0.4676(3) 0.0497(17) Uani 1 1 d U
H5A H 0.3390 1.0572 0.4771 0.060 Uiso 1 1 calc R
C6A C 0.30356(16) 0.9953(3) 0.4392(2) 0.0361(12) Uani 1 1 d U
H6A H 0.2862 1.0302 0.4301 0.043 Uiso 1 1 calc R
C7A C 0.29866(14) 0.9270(3) 0.42436(19) 0.0272(11) Uani 1 1 d U
C8A C 0.26903(14) 0.8918(3) 0.39745(18) 0.0251(11) Uani 1 1 d U
C9A C 0.20699(14) 0.8917(3) 0.37256(18) 0.0243(10) Uani 1 1 d U
C10A C 0.17009(15) 0.9262(3) 0.3738(2) 0.0335(12) Uani 1 1 d U
C11A C 0.15935(18) 0.9934(4) 0.3838(3) 0.0508(17) Uani 1 1 d U
H11A H 0.1774 1.0287 0.3894 0.061 Uiso 1 1 calc R
C12A C 0.1221(2) 1.0074(4) 0.3853(4) 0.083(3) Uani 1 1 d U
H12A H 0.1139 1.0533 0.3917 0.099 Uiso 1 1 calc R
C13A C 0.09601(19) 0.9563(5) 0.3780(4) 0.075(3) Uani 1 1 d U
H13A H 0.0702 0.9675 0.3801 0.090 Uiso 1 1 calc R
C14A C 0.10639(17) 0.8887(4) 0.3676(3) 0.0517(18) Uani 1 1 d U
H14A H 0.0882 0.8538 0.3616 0.062 Uiso 1 1 calc R
C15A C 0.14383(16) 0.8743(3) 0.3663(2) 0.0347(13) Uani 1 1 d U
C16A C 0.16496(14) 0.8105(3) 0.35901(18) 0.0250(10) Uani 1 1 d U
C17A C 0.34042(13) 0.6930(3) 0.30348(17) 0.0226(10) Uani 1 1 d U
C18A C 0.32947(14) 0.6237(3) 0.29739(17) 0.0225(10) Uani 1 1 d U
C19A C 0.29280(14) 0.6012(3) 0.28615(18) 0.0251(10) Uani 1 1 d U
C20A C 0.28305(16) 0.5314(3) 0.2739(2) 0.0327(12) Uani 1 1 d U
H20A H 0.2993 0.4926 0.2756 0.039 Uiso 1 1 calc R
C21A C 0.35980(14) 0.5714(3) 0.29528(19) 0.0275(11) Uani 1 1 d U
C22A C 0.38059(18) 0.5534(3) 0.3359(2) 0.0390(13) Uani 1 1 d U
H22A H 0.3744 0.5728 0.3671 0.047 Uiso 1 1 calc R
C23A C 0.4107(2) 0.5071(4) 0.3325(2) 0.0520(18) Uani 1 1 d U
H23A H 0.4233 0.4931 0.3617 0.062 Uiso 1 1 calc R
C24A C 0.42240(19) 0.4811(4) 0.2871(3) 0.0529(18) Uani 1 1 d U
C25A C 0.4007(2) 0.4985(4) 0.2467(2) 0.0526(17) Uani 1 1 d U
H25A H 0.4068 0.4792 0.2155 0.063 Uiso 1 1 calc R
C26A C 0.37057(17) 0.5428(3) 0.2501(2) 0.0396(14) Uani 1 1 d U
H26A H 0.3569 0.5541 0.2212 0.048 Uiso 1 1 calc R
C27A C 0.4534(3) 0.4270(5) 0.2832(3) 0.100(4) Uani 1 1 d DU
C28A C 0.18682(14) 0.8067(3) 0.24527(18) 0.0258(10) Uani 1 1 d U
C29A C 0.19874(14) 0.8762(3) 0.24687(19) 0.0276(11) Uani 1 1 d U
C30A C 0.23416(15) 0.6018(3) 0.26314(19) 0.0262(11) Uani 1 1 d U
C31A C 0.17405(16) 0.9308(3) 0.2240(2) 0.0321(12) Uani 1 1 d U
C32A C 0.1851(3) 0.9622(5) 0.1799(3) 0.074(3) Uani 1 1 d U
H32A H 0.2075 0.9479 0.1641 0.089 Uiso 1 1 calc R
C33A C 0.1635(3) 1.0139(5) 0.1589(3) 0.076(3) Uani 1 1 d U
H33A H 0.1712 1.0333 0.1283 0.092 Uiso 1 1 calc R
C34A C 0.13143(16) 1.0382(3) 0.1809(2) 0.0355(13) Uani 1 1 d U
C35A C 0.1216(2) 1.0085(5) 0.2244(3) 0.076(3) Uani 1 1 d U
H35A H 0.0998 1.0241 0.2411 0.091 Uiso 1 1 calc R
C36A C 0.1427(2) 0.9560(4) 0.2447(3) 0.062(2) Uani 1 1 d U
H36A H 0.1346 0.9365 0.2751 0.074 Uiso 1 1 calc R
C37A C 0.10884(18) 1.0973(3) 0.1571(3) 0.0438(14) Uani 1 1 d U
C39A C 0.24764(14) 0.5302(3) 0.2597(2) 0.0307(12) Uani 1 1 d U
H39A H 0.2337 0.4909 0.2495 0.037 Uiso 1 1 calc R
C40A C 0.15200(16) 0.7834(3) 0.2225(2) 0.0380(13) Uani 1 1 d U
H40A H 0.1328 0.8123 0.2099 0.046 Uiso 1 1 calc R
C41A C 0.0870(3) 1.1397(6) 0.1959(4) 0.095(3) Uani 1 1 d U
H41A H 0.1041 1.1700 0.2126 0.114 Uiso 1 1 d R
H41B H 0.0754 1.1096 0.2195 0.114 Uiso 1 1 d R
H41C H 0.0682 1.1667 0.1796 0.114 Uiso 1 1 d R
C42A C 0.1293(3) 1.1439(6) 0.1259(5) 0.105(4) Uani 1 1 d U
H42A H 0.1504 1.1622 0.1434 0.126 Uiso 1 1 d R
H42B H 0.1133 1.1812 0.1157 0.126 Uiso 1 1 d R
H42C H 0.1378 1.1191 0.0974 0.126 Uiso 1 1 d R
C43A C 0.0773(3) 1.0631(5) 0.1267(4) 0.082(3) Uani 1 1 d U
H43A H 0.0616 1.0984 0.1127 0.098 Uiso 1 1 d R
H43B H 0.0625 1.0336 0.1474 0.098 Uiso 1 1 d R
H43C H 0.0883 1.0362 0.1007 0.098 Uiso 1 1 d R
C44A C 0.4825(3) 0.4386(7) 0.3217(4) 0.129(6) Uani 1 1 d DU
H44A H 0.5066 0.4253 0.3092 0.155 Uiso 1 1 d R
H44B H 0.4767 0.4114 0.3503 0.155 Uiso 1 1 d R
H44C H 0.4829 0.4867 0.3305 0.155 Uiso 1 1 d R
C45A C 0.4665(3) 0.4166(8) 0.2314(3) 0.158(8) Uani 1 1 d DU
H45A H 0.4770 0.4589 0.2191 0.189 Uiso 1 1 d R
H45B H 0.4456 0.4033 0.2112 0.189 Uiso 1 1 d R
H45C H 0.4851 0.3808 0.2305 0.189 Uiso 1 1 d R
C46A C 0.4373(4) 0.3546(6) 0.2974(7) 0.199(10) Uani 1 1 d DU
H46A H 0.4509 0.3363 0.3250 0.239 Uiso 1 1 d R
H46B H 0.4394 0.3234 0.2700 0.239 Uiso 1 1 d R
H46C H 0.4115 0.3599 0.3061 0.239 Uiso 1 1 d R
C50A C 0.37884(14) 0.7152(3) 0.30368(19) 0.0294(11) Uani 1 1 d U
H50A H 0.4002 0.6861 0.3038 0.035 Uiso 1 1 calc R
C36B C 0.5169(4) 0.7130(7) 0.3317(3) 0.096(4) Uani 1 1 d U
C37B C 0.4853(4) 0.6802(8) 0.3511(4) 0.110(4) Uani 1 1 d U
C38B C 0.4560(3) 0.7127(7) 0.3714(4) 0.108(4) Uani 1 1 d U
C39B C 0.4386(3) 0.6901(8) 0.4183(5) 0.099(4) Uani 1 1 d U
C40B C 0.4296(3) 0.7500 0.4459(6) 0.089(4) Uani 1 2 d SU
C39 C 0.2647(6) 0.2785(10) 0.2135(8) 0.099(6) Uani 0.50 1 d PDU
C26 C 0.2670(5) 0.2907(10) -0.0111(7) 0.132(9) Uani 0.50 1 d PDU

loop_
_atom_site_aniso_label
_atom_site_aniso_U_11
_atom_site_aniso_U_22
_atom_site_aniso_U_33
_atom_site_aniso_U_23
_atom_site_aniso_U_13
_atom_site_aniso_U_12
Dy1 0.0188(3) 0.0167(3) 0.0172(3) 0.000 -0.00233(14) 0.000
N1A 0.021(3) 0.023(3) 0.015(3) 0.000 -0.004(2) 0.000
N2A 0.026(2) 0.021(2) 0.022(2) -0.0001(16) -0.0033(17) -0.0010(17)
N3A 0.023(3) 0.025(3) 0.019(3) 0.000 -0.001(2) 0.000
N4A 0.0184(19) 0.021(2) 0.027(2) -0.0019(16) -0.0038(16) 0.0038(15)
N5A 0.0221(19) 0.020(2) 0.023(2) 0.0029(16) -0.0027(16) -0.0006(15)
N6A 0.021(3) 0.024(3) 0.026(3) 0.000 -0.006(2) 0.000
N7A 0.032(2) 0.023(2) 0.027(2) -0.0061(18) -0.0049(18) 0.0067(19)
N8A 0.022(3) 0.038(4) 0.023(3) 0.000 -0.002(2) 0.000
C1 0.147(11) 0.035(5) 0.169(12) -0.015(6) 0.044(9) 0.034(6)
C2 0.152(11) 0.035(5) 0.189(13) 0.023(7) -0.043(10) 0.028(6)
C3 0.211(14) 0.054(6) 0.125(11) 0.035(7) 0.011(10) -0.017(9)
C4 0.120(9) 0.056(6) 0.215(15) 0.019(9) 0.030(9) -0.037(7)
C5 0.158(12) 0.062(7) 0.191(14) -0.036(9) -0.023(10) -0.049(8)
C6 0.226(14) 0.054(6) 0.125(11) -0.031(7) 0.004(10) -0.006(9)
C7 0.222(12) 0.120(11) 0.091(8) -0.073(8) -0.016(9) 0.013(10)
C8 0.199(9) 0.149(9) 0.129(9) -0.012(7) 0.042(8) 0.025(8)
C9 0.175(15) 0.124(11) 0.183(15) -0.019(11) 0.078(11) 0.047(10)
C10 0.110(11) 0.157(13) 0.214(13) -0.018(13) 0.022(11) 0.081(10)
C11 0.104(9) 0.131(11) 0.197(12) -0.015(11) -0.063(10) 0.071(9)
C12 0.184(11) 0.163(10) 0.185(11) 0.016(9) -0.035(9) 0.023(8)
C13 0.206(15) 0.141(12) 0.119(11) 0.073(10) -0.063(11) -0.003(12)
C14 0.261(18) 0.108(11) 0.107(10) 0.072(9) 0.000(12) -0.021(12)
C15 0.148(13) 0.109(11) 0.217(14) 0.003(10) -0.087(11) -0.079(9)
C16 0.148(13) 0.097(11) 0.276(19) 0.013(11) 0.093(13) -0.074(9)
C17 0.204(11) 0.191(10) 0.173(10) -0.017(8) -0.012(9) 0.003(9)
C18 0.177(17) 0.199(14) 0.044(8) 0.000 -0.025(11) 0.000
C19 0.053(10) 0.15(2) 0.165(18) 0.004(15) 0.046(12) 0.031(11)
C20 0.049(8) 0.190(19) 0.148(17) 0.000 -0.013(11) 0.000
C21 0.059(11) 0.161(19) 0.147(18) 0.001(15) -0.048(13) 0.020(11)
C22 0.094(11) 0.137(15) 0.082(10) 0.000 -0.051(9) 0.000
C23 0.155(18) 0.120(16) 0.068(12) 0.032(11) -0.062(12) -0.018(14)
C24 0.105(14) 0.159(14) 0.066(11) 0.023(11) 0.034(11) 0.023(12)
C25 0.129(10) 0.155(11) 0.124(10) 0.000 0.028(8) 0.000
C27 0.162(10) 0.158(9) 0.166(10) -0.014(8) -0.022(8) -0.040(7)
C28 0.192(10) 0.191(11) 0.161(10) 0.040(8) 0.033(8) -0.006(9)
C29 0.164(13) 0.164(12) 0.188(16) 0.027(12) 0.061(9) -0.039(11)
C30 0.076(9) 0.154(12) 0.32(2) 0.000(16) 0.014(13) -0.029(9)
C31 0.147(12) 0.162(17) 0.049(8) 0.000 -0.009(10) 0.000
C32 0.155(11) 0.185(17) 0.059(9) 0.000 0.000(10) 0.000
C33 0.136(10) 0.159(10) 0.128(10) 0.000 0.040(8) 0.000
C34 0.053(9) 0.133(18) 0.142(12) 0.017(10) 0.057(10) -0.003(9)
C35 0.053(8) 0.157(13) 0.167(12) 0.000 0.018(11) 0.000
C36 0.096(11) 0.167(12) 0.112(13) 0.000 -0.051(9) 0.000
C37 0.077(12) 0.109(18) 0.153(14) 0.001(11) -0.034(11) 0.016(10)
C40 0.17(2) 0.19(3) 0.042(9) 0.039(13) 0.000(13) 0.002(18)
C41 0.042(6) 0.140(13) 0.085(9) 0.000 0.011(6) 0.000
C42 0.059(5) 0.099(8) 0.102(7) 0.011(6) 0.022(5) -0.022(5)
C43 0.086(6) 0.100(6) 0.051(5) 0.011(4) 0.022(4) -0.016(5)
C44 0.104(8) 0.106(8) 0.063(5) 0.030(5) 0.022(5) 0.004(6)
C45 0.101(7) 0.138(10) 0.048(5) 0.017(5) -0.012(5) 0.009(6)
C46 0.097(8) 0.104(9) 0.158(12) 0.035(9) 0.022(8) -0.043(7)
C47 0.099(9) 0.135(11) 0.130(11) -0.034(9) 0.011(8) -0.059(8)
C48 0.158(12) 0.097(9) 0.137(12) -0.037(8) 0.012(10) -0.050(9)
C49 0.170(12) 0.093(8) 0.073(7) -0.034(6) 0.000(8) -0.030(8)
C50 0.187(15) 0.136(12) 0.105(10) -0.058(9) 0.027(10) 0.010(11)
C51 0.112(9) 0.154(11) 0.064(6) -0.032(7) 0.038(6) 0.007(9)
C52 0.088(7) 0.183(14) 0.091(8) -0.015(7) 0.045(7) -0.002(8)
C53 0.063(6) 0.177(13) 0.116(10) -0.030(9) 0.038(6) 0.049(8)
C54 0.042(8) 0.25(2) 0.118(14) 0.000 0.025(9) 0.000
C55 0.044(7) 0.24(2) 0.118(14) 0.000 -0.001(9) 0.000
C56 0.057(6) 0.162(12) 0.136(11) 0.022(9) -0.008(7) 0.041(7)
C57 0.089(8) 0.233(17) 0.096(8) 0.041(9) -0.036(7) 0.031(9)
C58 0.098(9) 0.172(13) 0.102(9) 0.046(9) -0.027(7) 0.021(9)
C59 0.166(12) 0.121(10) 0.104(9) 0.056(8) 0.018(9) 0.076(9)
C60 0.171(12) 0.068(7) 0.115(9) 0.048(7) 0.010(9) -0.009(8)
C61 0.181(14) 0.065(8) 0.177(14) 0.028(9) 0.019(12) -0.034(8)
C62 0.199(15) 0.047(6) 0.165(13) -0.008(7) -0.001(12) 0.001(8)
C63 0.208(16) 0.070(8) 0.160(13) 0.003(8) 0.026(12) 0.062(10)
C64 0.183(12) 0.099(10) 0.193(15) -0.057(10) 0.049(13) 0.049(9)
C65 0.115(9) 0.150(13) 0.158(12) -0.028(10) 0.035(10) 0.079(8)
C66 0.116(8) 0.141(8) 0.158(9) 0.013(7) -0.008(7) 0.072(7)
C67 0.167(13) 0.120(11) 0.143(12) 0.045(10) 0.005(10) 0.091(10)
C68 0.119(12) 0.146(14) 0.021(5) 0.000 0.012(6) 0.000
C69 0.097(10) 0.120(12) 0.052(7) 0.000 0.042(7) 0.000
C70 0.095(7) 0.094(7) 0.073(6) 0.016(5) 0.034(5) -0.019(6)
C71 0.057(5) 0.124(8) 0.101(8) -0.007(6) 0.037(5) -0.018(5)
C72 0.067(6) 0.171(12) 0.116(9) -0.019(9) 0.026(6) -0.059(7)
C73 0.039(4) 0.157(10) 0.100(7) -0.005(7) -0.006(5) -0.019(5)
C74 0.079(7) 0.170(12) 0.085(7) -0.027(8) -0.016(6) -0.049(8)
C75 0.082(7) 0.152(10) 0.058(5) -0.015(5) -0.018(5) -0.027(7)
C76 0.085(6) 0.107(8) 0.049(4) -0.028(5) -0.004(4) -0.023(6)
C77 0.099(9) 0.083(8) 0.026(5) 0.000 0.016(5) 0.000
C78 0.052(6) 0.067(7) 0.048(6) 0.000 0.027(5) 0.000
C79 0.050(5) 0.165(11) 0.096(7) 0.023(7) -0.024(5) 0.025(5)
C80 0.088(7) 0.189(14) 0.085(8) 0.061(9) -0.024(6) 0.045(9)
C81 0.111(9) 0.215(16) 0.055(6) 0.026(7) -0.026(6) 0.029(9)
C82 0.114(10) 0.181(13) 0.057(6) 0.056(8) -0.005(6) 0.012(9)
C83 0.115(9) 0.121(10) 0.085(8) 0.062(7) 0.012(7) 0.004(8)
C84 0.161(11) 0.064(6) 0.097(8) 0.030(6) 0.060(8) -0.013(7)
C85 0.147(11) 0.058(6) 0.124(10) 0.008(6) 0.044(9) -0.042(7)
C86 0.123(10) 0.114(9) 0.116(9) -0.027(8) 0.024(8) -0.089(8)
C87 0.112(9) 0.123(10) 0.118(10) -0.041(8) -0.004(8) -0.071(8)
C88 0.111(9) 0.086(8) 0.147(11) -0.052(7) 0.017(7) -0.043(7)
C89 0.101(7) 0.072(6) 0.070(6) -0.032(5) 0.010(5) -0.027(5)
C90 0.118(8) 0.055(5) 0.071(6) 0.000(4) 0.028(6) 0.023(5)
C91 0.069(5) 0.076(6) 0.054(5) -0.007(4) 0.025(4) 0.010(4)
C92 0.043(4) 0.096(6) 0.083(6) -0.002(5) 0.024(4) 0.016(4)
C93 0.062(5) 0.129(9) 0.089(7) 0.020(7) 0.006(5) 0.039(6)
C94 0.114(9) 0.093(9) 0.111(10) 0.011(7) 0.013(8) 0.060(7)
C95 0.134(11) 0.102(10) 0.117(10) 0.057(8) -0.003(8) 0.061(8)
C96 0.116(9) 0.089(8) 0.138(11) 0.062(8) 0.023(8) 0.027(7)
C97 0.202(14) 0.043(5) 0.139(11) 0.020(6) 0.055(11) 0.005(7)
C98 0.182(13) 0.043(5) 0.126(10) -0.027(6) 0.041(8) -0.010(7)
C99 0.136(10) 0.048(6) 0.120(9) 0.008(6) 0.045(8) 0.041(6)
C1A 0.023(2) 0.023(2) 0.019(2) -0.0036(19) -0.0051(18) -0.0003(19)
C2A 0.026(2) 0.023(3) 0.032(3) 0.002(2) 0.002(2) -0.0033(19)
C3A 0.031(3) 0.035(3) 0.037(3) -0.012(2) -0.008(2) -0.004(2)
C4A 0.036(3) 0.040(4) 0.062(4) -0.014(3) -0.019(3) 0.003(3)
C5A 0.048(4) 0.027(3) 0.074(5) -0.020(3) -0.018(3) -0.004(3)
C6A 0.039(3) 0.023(3) 0.046(3) -0.010(2) -0.004(3) 0.001(2)
C7A 0.025(2) 0.024(3) 0.032(3) -0.008(2) 0.001(2) -0.004(2)
C8A 0.026(3) 0.028(3) 0.021(2) -0.008(2) 0.0009(19) -0.003(2)
C9A 0.026(2) 0.022(3) 0.025(3) -0.003(2) -0.003(2) 0.0024(19)
C10A 0.029(3) 0.037(3) 0.034(3) -0.013(2) -0.009(2) 0.008(2)
C11A 0.040(3) 0.038(4) 0.075(5) -0.029(3) -0.017(3) 0.009(3)
C12A 0.057(4) 0.050(5) 0.140(8) -0.058(5) -0.040(5) 0.030(4)
C13A 0.027(3) 0.081(6) 0.118(7) -0.052(5) -0.014(4) 0.026(3)
C14A 0.029(3) 0.062(4) 0.065(4) -0.031(4) -0.012(3) 0.005(3)
C15A 0.034(3) 0.040(3) 0.030(3) -0.013(2) 0.001(2) 0.006(2)
C16A 0.024(2) 0.031(3) 0.020(2) 0.002(2) -0.0017(19) 0.003(2)
C17A 0.025(2) 0.021(2) 0.021(2) -0.0024(19) -0.0033(19) 0.0057(19)
C18A 0.027(2) 0.024(3) 0.016(2) -0.0003(18) -0.0035(18) 0.0013(19)
C19A 0.030(3) 0.024(3) 0.021(2) 0.0002(19) -0.0019(19) -0.001(2)
C20A 0.035(3) 0.023(3) 0.039(3) -0.005(2) -0.007(2) -0.001(2)
C21A 0.029(3) 0.023(3) 0.029(3) -0.001(2) -0.002(2) 0.004(2)
C22A 0.047(3) 0.037(3) 0.034(3) -0.002(2) -0.003(3) 0.014(3)
C23A 0.052(4) 0.062(4) 0.043(3) -0.004(3) -0.019(3) 0.036(3)
C24A 0.049(4) 0.058(4) 0.052(4) -0.015(3) -0.011(3) 0.027(3)
C25A 0.069(4) 0.050(4) 0.039(3) -0.011(3) -0.003(3) 0.032(3)
C26A 0.044(3) 0.041(3) 0.034(3) -0.011(3) -0.011(3) 0.013(3)
C27A 0.114(8) 0.112(8) 0.073(6) -0.043(5) -0.043(5) 0.090(7)
C28A 0.025(2) 0.031(3) 0.022(2) 0.000(2) -0.0085(19) 0.004(2)
C29A 0.028(3) 0.026(3) 0.029(3) 0.001(2) -0.002(2) 0.006(2)
C30A 0.031(3) 0.025(3) 0.023(3) 0.001(2) -0.001(2) -0.004(2)
C31A 0.035(3) 0.032(3) 0.029(3) 0.000(2) -0.004(2) 0.003(2)
C32A 0.095(6) 0.081(6) 0.047(4) 0.016(4) 0.019(4) 0.056(5)
C33A 0.095(6) 0.092(6) 0.042(4) 0.023(4) 0.013(4) 0.057(5)
C34A 0.030(3) 0.030(3) 0.046(3) 0.003(2) -0.006(2) -0.001(2)
C35A 0.062(5) 0.087(6) 0.077(5) 0.035(5) 0.017(4) 0.041(5)
C36A 0.058(4) 0.069(5) 0.059(4) 0.023(4) 0.015(4) 0.025(4)
C37A 0.040(3) 0.032(3) 0.060(4) 0.010(3) -0.007(3) 0.007(3)
C39A 0.035(3) 0.021(3) 0.036(3) -0.003(2) 0.000(2) -0.0018(19)
C40A 0.029(3) 0.038(3) 0.047(3) -0.003(3) -0.015(2) 0.009(2)
C41A 0.120(9) 0.070(6) 0.096(8) -0.006(5) -0.030(7) 0.034(6)
C42A 0.068(6) 0.081(7) 0.165(12) 0.040(7) -0.012(7) 0.013(5)
C43A 0.090(7) 0.069(6) 0.086(6) 0.012(5) -0.024(5) 0.010(5)
C44A 0.079(7) 0.176(13) 0.132(10) -0.074(9) -0.060(7) 0.086(8)
C45A 0.127(10) 0.229(17) 0.117(10) -0.095(11) -0.049(8) 0.136(12)
C46A 0.165(15) 0.104(10) 0.33(3) -0.072(13) -0.138(17) 0.068(9)
C50A 0.024(3) 0.035(3) 0.029(3) 0.001(2) -0.006(2) 0.005(2)
C36B 0.102(8) 0.141(10) 0.044(5) -0.024(5) 0.006(5) -0.001(7)
C37B 0.114(9) 0.145(11) 0.070(6) -0.033(7) -0.011(6) -0.043(8)
C38B 0.077(6) 0.173(12) 0.075(6) -0.032(7) -0.027(5) -0.004(6)
C39B 0.043(5) 0.157(11) 0.096(8) -0.022(7) -0.010(5) -0.036(6)
C40B 0.035(6) 0.144(13) 0.089(10) 0.000 -0.011(6) 0.000
C39 0.104(9) 0.105(10) 0.088(9) 0.002(7) 0.032(8) -0.012(7)
C26 0.066(12) 0.25(2) 0.076(13) 0.066(15) -0.033(11) 0.009(14)

loop_
_atom_type_symbol
_atom_type_description
_atom_type_scat_dispersion_real
_atom_type_scat_dispersion_imag
_atom_type_scat_source
C C 0.0181 0.0091 'International Tables Vol C Tables 4.2.6.8 and 6.1.1.4'
H H 0.0000 0.0000 'International Tables Vol C Tables 4.2.6.8 and 6.1.1.4'
N N 0.0311 0.0180 'International Tables Vol C Tables 4.2.6.8 and 6.1.1.4'
Dy Dy -9.8046 9.8477 'International Tables Vol C Tables 4.2.6.8 and 6.1.1.4'

loop_
_geom_angle_atom_site_label_1
_geom_angle_atom_site_label_2
_geom_angle_atom_site_label_3
_geom_angle
_geom_angle_site_symmetry_1
_geom_angle_site_symmetry_3
N1A Dy1 N3A 118.39(18) . .
N1A Dy1 N2A 74.05(12) . 7_575
N3A Dy1 N2A 74.66(12) . 7_575
N1A Dy1 N2A 74.05(12) . .
N3A Dy1 N2A 74.66(12) . .
N2A Dy1 N2A 116.45(19) 7_575 .
N1A Dy1 N5A 80.15(14) . .
N3A Dy1 N5A 141.96(11) . .
N2A Dy1 N5A 80.10(13) 7_575 .
N2A Dy1 N5A 143.05(14) . .
N1A Dy1 N5A 80.15(14) . 7_575
N3A Dy1 N5A 141.96(11) . 7_575
N2A Dy1 N5A 143.05(14) 7_575 7_575
N2A Dy1 N5A 80.10(13) . 7_575
N5A Dy1 N5A 69.67(18) . 7_575
N1A Dy1 N4A 142.58(10) . .
N3A Dy1 N4A 78.91(14) . .
N2A Dy1 N4A 80.11(14) 7_575 .
N2A Dy1 N4A 142.88(14) . .
N5A Dy1 N4A 68.98(13) . .
N5A Dy1 N4A 107.00(13) 7_575 .
N1A Dy1 N4A 142.58(10) . 7_575
N3A Dy1 N4A 78.91(14) . 7_575
N2A Dy1 N4A 142.88(14) 7_575 7_575
N2A Dy1 N4A 80.11(14) . 7_575
N5A Dy1 N4A 107.00(13) . 7_575
N5A Dy1 N4A 68.98(13) 7_575 7_575
N4A Dy1 N4A 69.51(19) . 7_575
C17A N1A C17A 105.8(6) 7_575 .
C17A N1A Dy1 125.9(3) 7_575 .
C17A N1A Dy1 125.9(3) . .
C19A N2A C30A 106.5(4) . .
C19A N2A Dy1 125.0(3) . .
C30A N2A Dy1 123.4(3) . .
C28A N3A C28A 107.1(6) 7_575 .
C28A N3A Dy1 124.6(3) 7_575 .
C28A N3A Dy1 124.6(3) . .
C16A N4A C9A 107.7(4) . .
C16A N4A Dy1 125.5(3) . .
C9A N4A Dy1 123.2(3) . .
C1A N5A C8A 105.8(4) . .
C1A N5A Dy1 126.5(3) . .
C8A N5A Dy1 123.9(3) . .
C1A N6A C1A 124.0(6) . 7_575
C8A N7A C9A 122.1(5) . .
C16A N8A C16A 122.4(6) . 7_575
C6 C1 C9 104.5(13) . .
C6 C1 C2 115.7(12) . .
C9 C1 C2 127.0(14) . .
C12 C2 C3 102.2(13) . .
C12 C2 C1 123.4(15) . .
C3 C2 C1 120.0(13) . .
C4 C3 C2 117.3(14) . .
C4 C3 C14 118.2(16) . .
C2 C3 C14 111.8(13) . .
C3 C4 C5 125.5(14) . .
C3 C4 C16 116.8(16) . .
C5 C4 C16 105.0(13) . .
C6 C5 C4 116.7(15) . .
C6 C5 C15 126.7(17) . .
C4 C5 C15 106.0(13) . .
C5 C6 C1 124.6(14) . .
C5 C6 C7 114.5(16) . .
C1 C6 C7 108.1(13) . .
C17 C7 C8 114.8(14) . .
C17 C7 C6 122.6(16) . .
C8 C7 C6 109.0(12) . .
C9 C8 C24 117.5(15) . .
C9 C8 C7 104.5(12) . .
C24 C8 C7 123.4(15) . .
C9 C8 C40 146.3(16) . 7_565
C24 C8 C40 38.9(9) . 7_565
C7 C8 C40 85.6(12) . 7_565
C10 C9 C8 133.3(15) . .
C10 C9 C1 100.5(15) . .
C8 C9 C1 113.9(13) . .
C9 C10 C11 132.9(17) . .
C9 C10 C19 105.7(14) . .
C11 C10 C19 110.2(13) . .
C12 C11 C10 127.4(16) . .
C12 C11 C21 110.8(15) . .
C10 C11 C21 107.6(13) . .
C11 C12 C2 106.1(16) . .
C11 C12 C13 132.3(16) . .
C2 C12 C13 114.1(14) . .
C23 C13 C12 111.1(14) . .
C23 C13 C14 127.1(15) . .
C12 C13 C14 107.4(13) . .
C28 C14 C13 116.4(14) . .
C28 C14 C3 127.8(17) . .
C13 C14 C3 104.4(12) . .
C27 C15 C30 116.3(14) . .
C27 C15 C5 113.4(16) . .
C30 C15 C5 114.2(12) . .
C27 C15 C37 61.5(10) . 7_565
C30 C15 C37 57.4(10) . 7_565
C5 C15 C37 155.5(10) . 7_565
C29 C16 C30 110.4(14) . .
C29 C16 C4 121.2(15) . .
C30 C16 C4 114.1(12) . .
C29 C16 C34 58.7(10) . 7_565
C30 C16 C34 53.1(10) . 7_565
C4 C16 C34 154.1(10) . 7_565
C26 C17 C7 167(3) 7_565 .
C26 C17 C27 48.8(16) 7_565 .
C7 C17 C27 118.7(16) . .
C26 C17 C18 65.7(15) 7_565 .
C7 C17 C18 123.4(14) . .
C27 C17 C18 111.4(14) . .
C26 C17 C40 111.8(18) 7_565 7_565
C7 C17 C40 77.2(11) . 7_565
C27 C17 C40 150.0(15) . 7_565
C18 C17 C40 46.3(9) . 7_565
C26 C18 C26 69.1(18) . 7_565
C26 C18 C40 152.9(14) . 7_565
C26 C18 C40 122.6(13) 7_565 7_565
C26 C18 C40 122.6(13) . .
C26 C18 C40 152.9(14) 7_565 .
C40 C18 C40 36.2(19) 7_565 .
C26 C18 C17 38.5(10) . 7_565
C26 C18 C17 105.5(14) 7_565 7_565
C40 C18 C17 118.4(13) 7_565 7_565
C40 C18 C17 84.3(12) . 7_565
C26 C18 C17 105.5(14) . .
C26 C18 C17 38.5(10) 7_565 .
C40 C18 C17 84.3(12) 7_565 .
C40 C18 C17 118.4(13) . .
C17 C18 C17 135.6(18) 7_565 .
C19 C19 C25 66.0(10) 7_565 .
C19 C19 C20 66.3(9) 7_565 .
C25 C19 C20 131.1(19) . .
C19 C19 C10 155.5(9) 7_565 .
C25 C19 C10 122.3(15) . .
C20 C19 C10 98.0(12) . .
C21 C20 C21 57.1(19) . 7_565
C21 C20 C19 154.9(18) . 7_565
C21 C20 C19 121.4(12) 7_565 7_565
C21 C20 C19 121.4(12) . .
C21 C20 C19 154.9(18) 7_565 .
C19 C20 C19 47.4(19) 7_565 .
C21 C21 C20 61.4(10) 7_565 .
C21 C21 C22 62.2(9) 7_565 .
C20 C21 C22 121.4(18) . .
C21 C21 C11 153.9(9) 7_565 .
C20 C21 C11 102.1(12) . .
C22 C21 C11 122.7(14) . .
C23 C22 C23 59.3(18) . 7_565
C23 C22 C21 160.1(16) . 7_565
C23 C22 C21 118.6(11) 7_565 7_565
C23 C22 C21 118.6(11) . .
C23 C22 C21 160.1(16) 7_565 .
C21 C22 C21 55.7(19) 7_565 .
C31 C23 C23 59.3(9) . 7_565
C31 C23 C13 106.9(13) . .
C23 C23 C13 155.5(10) 7_565 .
C31 C23 C22 118.8(17) . .
C23 C23 C22 60.4(9) 7_565 .
C13 C23 C22 124.2(15) . .
C24 C24 C40 86.7(19) 7_565 7_565
C24 C24 C25 68.6(9) 7_565 .
C40 C24 C25 149(3) 7_565 .
C24 C24 C8 160.4(11) 7_565 .
C40 C24 C8 84(2) 7_565 .
C25 C24 C8 112.8(14) . .
C24 C24 C40 48.4(12) 7_565 .
C40 C24 C40 38(2) 7_565 .
C25 C24 C40 114.5(19) . .
C8 C24 C40 120.7(16) . .
C24 C25 C24 42.8(18) . 7_565
C24 C25 C19 154(2) . 7_565
C24 C25 C19 127.1(13) 7_565 7_565
C24 C25 C19 127.1(13) . .
C24 C25 C19 154(2) 7_565 .
C19 C25 C19 47.9(19) 7_565 .
C26 C27 C15 160(2) 7_565 .
C26 C27 C17 41.0(13) 7_565 .
C15 C27 C17 123.2(16) . .
C26 C27 C36 64.3(13) 7_565 .
C15 C27 C36 120.6(15) . .
C17 C27 C36 101.5(12) . .
C26 C27 C37 112.6(17) 7_565 7_565
C15 C27 C37 74.6(12) . 7_565
C17 C27 C37 145.3(14) . 7_565
C36 C27 C37 48.3(9) . 7_565
C39 C28 C14 165(2) 7_565 .
C39 C28 C29 59.2(13) 7_565 .
C14 C28 C29 113.7(16) . .
C39 C28 C32 55.6(11) 7_565 .
C14 C28 C32 122.3(13) . .
C29 C28 C32 110.0(13) . .
C39 C29 C16 165.0(15) 7_565 .
C39 C29 C28 50.3(11) 7_565 .
C16 C29 C28 122.3(14) . .
C39 C29 C33 55.9(10) 7_565 .
C16 C29 C33 123.4(14) . .
C28 C29 C33 103.6(12) . .
C39 C29 C34 104.5(14) 7_565 7_565
C16 C29 C34 76.6(11) . 7_565
C28 C29 C34 148.3(14) . 7_565
C33 C29 C34 48.6(8) . 7_565
C16 C30 C15 99.6(11) . .
C16 C30 C34 79.3(13) . 7_565
C15 C30 C34 163.1(14) . 7_565
C16 C30 C35 127.2(15) . .
C15 C30 C35 122.2(14) . .
C34 C30 C35 51.1(9) 7_565 .
C16 C30 C37 164.2(14) . 7_565
C15 C30 C37 76.1(12) . 7_565
C34 C30 C37 100.3(12) 7_565 7_565
C35 C30 C37 49.3(8) . 7_565
C23 C31 C23 61.4(18) 7_565 .
C23 C31 C32 138.7(13) 7_565 .
C23 C31 C32 138.7(13) . .
C39 C32 C39 49.3(17) 7_565 .
C39 C32 C31 151.9(12) 7_565 .
C39 C32 C31 151.9(12) . .
C39 C32 C28 96.2(13) 7_565 7_565
C39 C32 C28 48.0(10) . 7_565
C31 C32 C28 104.7(9) . 7_565
C39 C32 C28 48.0(10) 7_565 .
C39 C32 C28 96.2(13) . .
C31 C32 C28 104.7(9) . .
C28 C32 C28 137.5(17) 7_565 .
C34 C33 C34 49.4(18) 7_565 .
C34 C33 C39 167.8(19) 7_565 .
C34 C33 C39 129.2(13) . .
C34 C33 C39 129.2(13) 7_565 7_565
C34 C33 C39 167.8(19) . 7_565
C39 C33 C39 48.8(17) . 7_565
C34 C33 C29 121.3(14) 7_565 7_565
C34 C33 C29 73.7(11) . 7_565
C39 C33 C29 55.5(11) . 7_565
C39 C33 C29 103.0(13) 7_565 7_565
C34 C33 C29 73.7(11) 7_565 .
C34 C33 C29 121.3(14) . .
C39 C33 C29 103.0(13) . .
C39 C33 C29 55.5(11) 7_565 .
C29 C33 C29 146.5(12) 7_565 .
C34 C34 C33 65.3(9) 7_565 .
C34 C34 C35 65.9(9) 7_565 .
C33 C34 C35 124.9(17) . .
C34 C34 C30 128.4(9) 7_565 7_565
C33 C34 C30 140.7(15) . 7_565
C35 C34 C30 64.6(9) . 7_565
C34 C34 C29 121.1(8) 7_565 7_565
C33 C34 C29 57.7(9) . 7_565
C35 C34 C29 142.7(14) . 7_565
C30 C34 C29 91.3(12) 7_565 7_565
C34 C34 C16 151.7(6) 7_565 7_565
C33 C34 C16 101.2(12) . 7_565
C35 C34 C16 109.9(12) . 7_565
C30 C34 C16 47.6(8) 7_565 7_565
C29 C34 C16 44.7(7) 7_565 7_565
C34 C35 C34 48.2(17) . 7_565
C34 C35 C37 172.8(17) . 7_565
C34 C35 C37 134.2(12) 7_565 7_565
C34 C35 C37 134.2(12) . .
C34 C35 C37 172.8(17) 7_565 .
C37 C35 C37 42.4(18) 7_565 .
C34 C35 C30 64.3(11) . 7_565
C34 C35 C30 111.0(14) 7_565 7_565
C37 C35 C30 111.2(14) 7_565 7_565
C37 C35 C30 70.1(12) . 7_565
C34 C35 C30 111.0(14) . .
C34 C35 C30 64.3(11) 7_565 .
C37 C35 C30 70.1(12) 7_565 .
C37 C35 C30 111.2(14) . .
C30 C35 C30 152.5(16) 7_565 .
C37 C36 C37 42.7(19) . 7_565
C37 C36 C26 161.5(15) . 7_565
C37 C36 C26 122.6(13) 7_565 7_565
C37 C36 C26 122.6(13) . .
C37 C36 C26 161.5(15) 7_565 .
C26 C36 C26 68.6(18) 7_565 .
C37 C36 C27 78.1(12) . 7_565
C37 C36 C27 119.6(14) 7_565 7_565
C26 C36 C27 111.8(14) 7_565 7_565
C26 C36 C27 44.5(10) . 7_565
C37 C36 C27 119.6(14) . .
C37 C36 C27 78.1(12) 7_565 .
C26 C36 C27 44.5(10) 7_565 .
C26 C36 C27 111.8(14) . .
C27 C36 C27 148.7(17) 7_565 .
C37 C37 C36 68.6(9) 7_565 .
C37 C37 C35 68.8(9) 7_565 .
C36 C37 C35 124.7(16) . .
C37 C37 C30 127.5(8) 7_565 7_565
C36 C37 C30 132.3(18) . 7_565
C35 C37 C30 60.6(9) . 7_565
C37 C37 C27 120.9(8) 7_565 7_565
C36 C37 C27 53.6(8) . 7_565
C35 C37 C27 135.8(18) . 7_565
C30 C37 C27 88.9(13) 7_565 7_565
C37 C37 C15 151.0(7) 7_565 7_565
C36 C37 C15 96.0(13) . 7_565
C35 C37 C15 104.7(14) . 7_565
C30 C37 C15 46.5(8) 7_565 7_565
C27 C37 C15 44.0(8) 7_565 7_565
C40 C40 C24 93.3(19) 7_565 7_565
C40 C40 C24 48.4(12) 7_565 .
C24 C40 C24 45(2) 7_565 .
C40 C40 C18 71.9(10) 7_565 .
C24 C40 C18 159(2) 7_565 .
C24 C40 C18 118.6(17) . .
C40 C40 C8 145.9(9) 7_565 7_565
C24 C40 C8 56.8(15) 7_565 7_565
C24 C40 C8 100.1(17) . 7_565
C18 C40 C8 130.7(17) . 7_565
C40 C40 C17 118.7(8) 7_565 7_565
C24 C40 C17 136(2) 7_565 7_565
C24 C40 C17 151.2(17) . 7_565
C18 C40 C17 49.4(8) . 7_565
C8 C40 C17 82.0(13) 7_565 7_565
C40B C41 C42 119.4(8) . 7_575
C40B C41 C42 119.4(8) . .
C42 C41 C42 106.8(14) 7_575 .
C46 C42 C41 122.6(12) . .
C46 C42 C43 117.0(11) . .
C41 C42 C43 109.4(11) . .
C44 C43 C43 119.8(7) . 7_575
C44 C43 C42 120.4(11) . .
C43 C43 C42 107.2(6) 7_575 .
C43 C44 C45 120.9(11) . .
C43 C44 C60 121.6(12) . .
C45 C44 C60 105.4(10) . .
C45 C45 C58 118.7(9) 7_575 .
C45 C45 C44 119.3(7) 7_575 .
C58 C45 C44 110.8(12) . .
C42 C46 C61 124.1(12) . .
C42 C46 C47 116.6(11) . .
C61 C46 C47 106.6(8) . .
C39B C47 C48 120.0(12) . .
C39B C47 C46 120.3(12) . .
C48 C47 C46 108.8(8) . .
C49 C48 C47 118.0(13) . .
C49 C48 C62 122.5(14) . .
C47 C48 C62 107.4(8) . .
C48 C49 C37B 126.0(15) . .
C48 C49 C50 118.8(15) . .
C37B C49 C50 102.1(13) . .
C64 C50 C51 122.0(17) . .
C64 C50 C49 116.6(16) . .
C51 C50 C49 109.4(13) . .
C52 C51 C36B 122.5(16) . .
C52 C51 C50 122.2(16) . .
C36B C51 C50 104.0(13) . .
C51 C52 C52 120.6(10) . 7_575
C51 C52 C53 120.1(14) . .
C52 C52 C53 106.8(8) 7_575 .
C65 C53 C54 127.5(15) . .
C65 C53 C52 111.9(13) . .
C54 C53 C52 108.8(14) . .
C55 C54 C53 119.9(11) . 7_575
C55 C54 C53 119.9(11) . .
C53 C54 C53 109(2) 7_575 .
C54 C55 C56 118.7(11) . 7_575
C54 C55 C56 118.7(12) . .
C56 C55 C56 113(2) 7_575 .
C66 C56 C55 120.4(15) . .
C66 C56 C57 119.5(14) . .
C55 C56 C57 104.9(16) . .
C58 C57 C57 117.0(12) . 7_575
C58 C57 C56 122.0(17) . .
C57 C57 C56 108.6(9) 7_575 .
C57 C58 C45 124.2(18) . .
C57 C58 C59 117.1(16) . .
C45 C58 C59 107.4(12) . .
C67 C59 C60 119.4(11) . .
C67 C59 C58 121.3(14) . .
C60 C59 C58 105.9(11) . .
C61 C60 C59 121.2(10) . .
C61 C60 C44 116.5(12) . .
C59 C60 C44 110.5(11) . .
C60 C61 C46 120.4(12) . .
C60 C61 C62 119.3(10) . .
C46 C61 C62 109.3(8) . .
C63 C62 C61 119.0(10) . .
C63 C62 C48 120.5(13) . .
C61 C62 C48 107.9(8) . .
C62 C63 C67 122.0(10) . .
C62 C63 C64 118.6(13) . .
C67 C63 C64 108.3(8) . .
C50 C64 C65 116.1(15) . .
C50 C64 C63 122.9(15) . .
C65 C64 C63 107.7(8) . .
C53 C65 C66 111.8(13) . .
C53 C65 C64 127.5(14) . .
C66 C65 C64 107.9(9) . .
C56 C66 C65 121.5(14) . .
C56 C66 C67 119.3(14) . .
C65 C66 C67 107.9(8) . .
C59 C67 C63 119.2(10) . .
C59 C67 C66 120.6(14) . .
C63 C67 C66 108.2(8) . .
C69 C68 C82 120.9(10) . .
C69 C68 C82 120.9(10) . 7_575
C82 C68 C82 105.3(18) . 7_575
C68 C69 C70 120.3(8) . .
C68 C69 C70 120.3(8) . 7_575
C70 C69 C70 107.0(15) . 7_575
C84 C70 C69 118.4(12) . .
C84 C70 C71 121.9(11) . .
C69 C70 C71 107.5(11) . .
C72 C71 C71 120.9(10) . 7_575
C72 C71 C70 118.8(13) . .
C71 C71 C70 109.0(7) 7_575 .
C71 C72 C73 121.2(15) . .
C71 C72 C86 120.6(15) . .
C73 C72 C86 106.8(12) . .
C73 C73 C72 117.9(8) 7_575 .
C73 C73 C74 119.4(8) 7_575 .
C72 C73 C74 109.7(11) . .
C87 C74 C75 118.0(14) . .
C87 C74 C73 107.2(12) . .
C75 C74 C73 123.2(15) . .
C74 C75 C76 124.5(13) . .
C74 C75 C75 117.5(10) . 7_575
C76 C75 C75 105.1(7) . 7_575
C89 C76 C75 117.5(10) . .
C89 C76 C77 118.9(10) . .
C75 C76 C77 111.3(11) . .
C78 C77 C76 120.7(8) . .
C78 C77 C76 120.7(8) . 7_575
C76 C77 C76 107.2(14) . 7_575
C77 C78 C91 121.3(6) . .
C77 C78 C91 121.3(6) . 7_575
C91 C78 C91 107.0(12) . 7_575
C79 C79 C93 120.2(7) 7_575 .
C79 C79 C80 121.2(8) 7_575 .
C93 C79 C80 106.0(12) . .
C81 C80 C95 124.2(16) . .
C81 C80 C79 117.2(16) . .
C95 C80 C79 105.9(12) . .
C80 C81 C82 119.0(17) . .
C80 C81 C81 121.6(11) . 7_575
C82 C81 C81 107.0(10) . 7_575
C83 C82 C81 120.5(15) . .
C83 C82 C68 119.5(13) . .
C81 C82 C68 110.3(16) . .
C82 C83 C84 120.2(12) . .
C82 C83 C96 119.4(12) . .
C84 C83 C96 107.8(8) . .
C70 C84 C85 118.7(11) . .
C70 C84 C83 120.6(11) . .
C85 C84 C83 107.6(8) . .
C86 C85 C97 118.8(12) . .
C86 C85 C84 119.6(12) . .
C97 C85 C84 108.4(8) . .
C85 C86 C72 120.5(12) . .
C85 C86 C87 123.2(15) . .
C72 C86 C87 104.3(15) . .
C74 C87 C88 123.0(15) . .
C74 C87 C86 112.0(15) . .
C88 C87 C86 114.1(16) . .
C98 C88 C87 123.6(16) . .
C98 C88 C89 107.7(12) . .
C87 C88 C89 116.6(15) . .
C76 C89 C90 120.3(9) . .
C76 C89 C88 120.3(12) . .
C90 C89 C88 108.1(12) . .
C91 C90 C89 121.2(9) . .
C91 C90 C99 117.3(12) . .
C89 C90 C99 109.3(11) . .
C90 C91 C78 117.6(9) . .
C90 C91 C92 120.7(9) . .
C78 C91 C92 108.4(9) . .
C93 C92 C92 120.6(8) . 7_575
C93 C92 C91 119.8(10) . .
C92 C92 C91 108.0(6) 7_575 .
C92 C93 C94 119.5(12) . .
C92 C93 C79 119.2(13) . .
C94 C93 C79 110.2(11) . .
C99 C94 C93 122.2(13) . .
C99 C94 C95 116.8(15) . .
C93 C94 C95 107.8(15) . .
C96 C95 C80 115.4(15) . .
C96 C95 C94 123.6(17) . .
C80 C95 C94 110.1(15) . .
C95 C96 C97 116.8(13) . .
C95 C96 C83 121.2(14) . .
C97 C96 C83 107.7(8) . .
C85 C97 C98 118.8(13) . .
C85 C97 C96 108.5(8) . .
C98 C97 C96 123.5(13) . .
C88 C98 C97 121.3(15) . .
C88 C98 C99 110.7(13) . .
C97 C98 C99 115.3(14) . .
C94 C99 C90 120.4(13) . .
C94 C99 C98 124.0(13) . .
C90 C99 C98 104.2(13) . .
N6A C1A N5A 127.0(4) . .
N6A C1A C2A 121.9(4) . .
N5A C1A C2A 110.9(4) . .
C3A C2A C7A 121.3(5) . .
C3A C2A C1A 132.5(5) . .
C7A C2A C1A 106.1(4) . .
C2A C3A C4A 117.7(5) . .
C2A C3A H3A 121.2 . .
C4A C3A H3A 121.2 . .
C3A C4A C5A 121.1(5) . .
C3A C4A H4A 119.5 . .
C5A C4A H4A 119.5 . .
C6A C5A C4A 121.1(6) . .
C6A C5A H5A 119.5 . .
C4A C5A H5A 119.5 . .
C5A C6A C7A 117.8(5) . .
C5A C6A H6A 121.1 . .
C7A C6A H6A 121.1 . .
C2A C7A C6A 121.0(5) . .
C2A C7A C8A 106.0(5) . .
C6A C7A C8A 132.8(5) . .
N7A C8A N5A 128.3(5) . .
N7A C8A C7A 120.2(5) . .
N5A C8A C7A 111.0(4) . .
N7A C9A N4A 129.0(5) . .
N7A C9A C10A 120.9(5) . .
N4A C9A C10A 109.5(4) . .
C11A C10A C15A 121.4(5) . .
C11A C10A C9A 132.6(5) . .
C15A C10A C9A 105.9(5) . .
C12A C11A C10A 117.7(6) . .
C12A C11A H11A 121.2 . .
C10A C11A H11A 121.2 . .
C11A C12A C13A 121.2(6) . .
C11A C12A H12A 119.4 . .
C13A C12A H12A 119.4 . .
C12A C13A C14A 121.8(6) . .
C12A C13A H13A 119.1 . .
C14A C13A H13A 119.1 . .
C15A C14A C13A 117.3(6) . .
C15A C14A H14A 121.4 . .
C13A C14A H14A 121.4 . .
C14A C15A C10A 120.7(6) . .
C14A C15A C16A 133.0(6) . .
C10A C15A C16A 106.3(5) . .
N8A C16A N4A 128.8(5) . .
N8A C16A C15A 120.2(5) . .
N4A C16A C15A 110.6(5) . .
N1A C17A C18A 126.4(5) . .
N1A C17A C50A 109.8(4) . .
C18A C17A C50A 123.4(4) . .
C17A C18A C19A 125.2(5) . .
C17A C18A C21A 116.8(4) . .
C19A C18A C21A 117.3(4) . .
N2A C19A C18A 125.4(5) . .
N2A C19A C20A 109.9(4) . .
C18A C19A C20A 124.4(5) . .
C39A C20A C19A 108.4(5) . .
C39A C20A H20A 125.8 . .
C19A C20A H20A 125.8 . .
C22A C21A C26A 117.0(5) . .
C22A C21A C18A 122.5(5) . .
C26A C21A C18A 120.3(5) . .
C21A C22A C23A 121.6(6) . .
C21A C22A H22A 119.2 . .
C23A C22A H22A 119.2 . .
C24A C23A C22A 121.3(6) . .
C24A C23A H23A 119.4 . .
C22A C23A H23A 119.4 . .
C25A C24A C23A 116.3(6) . .
C25A C24A C27A 121.1(6) . .
C23A C24A C27A 121.8(6) . .
C26A C25A C24A 122.4(6) . .
C26A C25A H25A 118.8 . .
C24A C25A H25A 118.8 . .
C25A C26A C21A 121.3(6) . .
C25A C26A H26A 119.3 . .
C21A C26A H26A 119.3 . .
C44A C27A C45A 117.4(9) . .
C44A C27A C24A 110.7(6) . .
C45A C27A C24A 112.7(7) . .
C44A C27A C46A 102.6(8) . .
C45A C27A C46A 103.1(9) . .
C24A C27A C46A 109.2(9) . .
N3A C28A C29A 127.0(5) . .
N3A C28A C40A 108.4(5) . .
C29A C28A C40A 124.4(5) . .
C30A C29A C28A 124.8(5) 7_575 .
C30A C29A C31A 116.3(5) 7_575 .
C28A C29A C31A 118.5(5) . .
N2A C30A C29A 126.7(5) . 7_575
N2A C30A C39A 108.9(5) . .
C29A C30A C39A 124.1(5) 7_575 .
C36A C31A C32A 115.8(6) . .
C36A C31A C29A 124.6(5) . .
C32A C31A C29A 119.4(5) . .
C33A C32A C31A 120.6(7) . .
C33A C32A H32A 119.7 . .
C31A C32A H32A 119.7 . .
C34A C33A C32A 122.1(7) . .
C34A C33A H33A 118.9 . .
C32A C33A H33A 118.9 . .
C35A C34A C33A 116.7(6) . .
C35A C34A C37A 122.8(6) . .
C33A C34A C37A 120.5(6) . .
C34A C35A C36A 121.0(7) . .
C34A C35A H35A 119.5 . .
C36A C35A H35A 119.5 . .
C31A C36A C35A 123.7(7) . .
C31A C36A H36A 118.1 . .
C35A C36A H36A 118.1 . .
C42A C37A C34A 116.5(6) . .
C42A C37A C43A 109.0(8) . .
C34A C37A C43A 106.8(6) . .
C42A C37A C41A 109.0(8) . .
C34A C37A C41A 111.8(6) . .
C43A C37A C41A 102.8(7) . .
C20A C39A C30A 106.3(5) . .
C20A C39A H39A 126.9 . .
C30A C39A H39A 126.9 . .
C40A C40A C28A 108.0(3) 7_575 .
C40A C40A H40A 126.0 7_575 .
C28A C40A H40A 126.0 . .
C37A C41A H41A 108.8 . .
C37A C41A H41B 110.5 . .
H41A C41A H41B 109.5 . .
C37A C41A H41C 109.1 . .
H41A C41A H41C 109.5 . .
H41B C41A H41C 109.5 . .
C37A C42A H42A 109.8 . .
C37A C42A H42B 109.7 . .
H42A C42A H42B 109.5 . .
C37A C42A H42C 108.8 . .
H42A C42A H42C 109.5 . .
H42B C42A H42C 109.5 . .
C37A C43A H43A 109.4 . .
C37A C43A H43B 110.1 . .
H43A C43A H43B 109.5 . .
C37A C43A H43C 109.0 . .
H43A C43A H43C 109.5 . .
H43B C43A H43C 109.5 . .
C27A C44A H44A 109.7 . .
C27A C44A H44B 109.3 . .
H44A C44A H44B 109.5 . .
C27A C44A H44C 109.4 . .
H44A C44A H44C 109.5 . .
H44B C44A H44C 109.5 . .
C27A C45A H45A 109.5 . .
C27A C45A H45B 109.2 . .
H45A C45A H45B 109.5 . .
C27A C45A H45C 109.8 . .
H45A C45A H45C 109.5 . .
H45B C45A H45C 109.5 . .
C27A C46A H46A 109.7 . .
C27A C46A H46B 110.0 . .
H46A C46A H46B 109.5 . .
C27A C46A H46C 108.7 . .
H46A C46A H46C 109.5 . .
H46B C46A H46C 109.5 . .
C50A C50A C17A 107.3(3) 7_575 .
C50A C50A H50A 126.3 7_575 .
C17A C50A H50A 126.3 . .
C51 C36B C37B 114.7(14) . .
C51 C36B C36B 116.8(9) . 7_575
C37B C36B C36B 117.0(9) . 7_575
C38B C37B C36B 124.9(15) . .
C38B C37B C49 113.8(13) . .
C36B C37B C49 109.7(14) . .
C37B C38B C38B 118.0(9) . 7_575
C37B C38B C39B 122.9(14) . .
C38B C38B C39B 107.2(8) 7_575 .
C47 C39B C40B 119.8(12) . .
C47 C39B C38B 119.0(12) . .
C40B C39B C38B 107.9(13) . .
C41 C40B C39B 121.0(9) . 7_575
C41 C40B C39B 121.0(9) . .
C39B C40B C39B 109.8(16) 7_575 .
C39 C39 C28 139.1(12) 7_565 7_565
C39 C39 C32 65.3(8) 7_565 .
C28 C39 C32 76.4(12) 7_565 .
C39 C39 C29 131.8(11) 7_565 7_565
C28 C39 C29 70.5(14) 7_565 7_565
C32 C39 C29 137.5(18) . 7_565
C39 C39 C33 65.6(9) 7_565 .
C28 C39 C33 133.9(19) 7_565 .
C32 C39 C33 123.9(16) . .
C29 C39 C33 68.6(11) 7_565 .
C17 C26 C27 90(2) 7_565 7_565
C17 C26 C18 75.8(14) 7_565 .
C27 C26 C18 154.0(19) 7_565 .
C17 C26 C36 148(3) 7_565 .
C27 C26 C36 71.2(13) 7_565 .
C18 C26 C36 109.7(16) . .
C17 C26 C26 127.7(15) 7_565 7_565
C27 C26 C26 125.2(13) 7_565 7_565
C18 C26 C26 55.4(9) . 7_565
C36 C26 C26 55.7(9) . 7_565

loop_
_geom_bond_atom_site_label_1
_geom_bond_atom_site_label_2
_geom_bond_distance
_geom_bond_site_symmetry_2
Dy1 N1A 2.404(5) .
Dy1 N3A 2.408(6) .
Dy1 N2A 2.435(4) 7_575
Dy1 N2A 2.435(4) .
Dy1 N5A 2.452(4) .
Dy1 N5A 2.452(4) 7_575
Dy1 N4A 2.471(4) .
Dy1 N4A 2.471(4) 7_575
N1A C17A 1.381(6) 7_575
N1A C17A 1.381(6) .
N2A C19A 1.357(7) .
N2A C30A 1.374(7) .
N3A C28A 1.363(6) 7_575
N3A C28A 1.363(6) .
N4A C16A 1.359(6) .
N4A C9A 1.370(7) .
N5A C1A 1.376(6) .
N5A C8A 1.377(7) .
N6A C1A 1.340(6) .
N6A C1A 1.340(6) 7_575
N7A C8A 1.321(7) .
N7A C9A 1.329(7) .
N8A C16A 1.336(6) .
N8A C16A 1.336(6) 7_575
C1 C6 1.418(15) .
C1 C9 1.453(15) .
C1 C2 1.508(19) .
C2 C12 1.408(16) .
C2 C3 1.449(15) .
C3 C4 1.37(2) .
C3 C14 1.477(15) .
C4 C5 1.428(16) .
C4 C16 1.508(15) .
C5 C6 1.38(2) .
C5 C15 1.483(15) .
C6 C7 1.480(15) .
C7 C17 1.377(15) .
C7 C8 1.438(15) .
C8 C9 1.398(15) .
C8 C24 1.400(16) .
C8 C40 1.67(3) 7_565
C9 C10 1.347(15) .
C10 C11 1.434(15) .
C10 C19 1.476(16) .
C11 C12 1.328(16) .
C11 C21 1.436(16) .
C12 C13 1.418(16) .
C13 C23 1.368(16) .
C13 C14 1.428(15) .
C14 C28 1.353(15) .
C15 C27 1.412(16) .
C15 C30 1.464(16) .
C15 C37 1.96(3) 7_565
C16 C29 1.397(16) .
C16 C30 1.453(16) .
C16 C34 1.93(2) 7_565
C17 C26 0.95(2) 7_565
C17 C27 1.446(16) .
C17 C18 1.477(15) .
C17 C40 1.94(3) 7_565
C18 C26 1.389(17) .
C18 C26 1.389(17) 7_565
C18 C40 1.408(17) 7_565
C18 C40 1.408(17) .
C18 C17 1.477(15) 7_565
C19 C19 1.11(4) 7_565
C19 C25 1.365(16) .
C19 C20 1.379(16) .
C20 C21 1.350(16) .
C20 C21 1.350(16) 7_565
C20 C19 1.379(16) 7_565
C21 C21 1.29(4) 7_565
C21 C22 1.382(16) .
C22 C23 1.375(16) .
C22 C23 1.375(16) 7_565
C22 C21 1.382(16) 7_565
C23 C31 1.333(16) .
C23 C23 1.36(4) 7_565
C24 C24 0.99(4) 7_565
C24 C40 1.05(2) 7_565
C24 C25 1.361(17) .
C24 C40 1.405(17) .
C25 C24 1.361(17) 7_565
C25 C19 1.365(16) 7_565
C27 C26 1.09(2) 7_565
C27 C36 1.470(15) .
C27 C37 1.79(3) 7_565
C28 C39 1.19(2) 7_565
C28 C29 1.454(16) .
C28 C32 1.552(15) .
C29 C39 1.32(2) 7_565
C29 C33 1.496(16) .
C29 C34 1.70(2) 7_565
C30 C34 1.57(2) 7_565
C30 C35 1.577(14) .
C30 C37 1.70(3) 7_565
C31 C23 1.333(16) 7_565
C31 C32 1.357(16) .
C32 C39 1.318(17) 7_565
C32 C39 1.318(17) .
C32 C28 1.552(15) 7_565
C33 C34 1.327(16) 7_565
C33 C34 1.327(16) .
C33 C39 1.331(17) .
C33 C39 1.331(17) 7_565
C33 C29 1.496(16) 7_565
C34 C34 1.11(4) 7_565
C34 C35 1.358(17) .
C34 C30 1.57(2) 7_565
C34 C29 1.70(2) 7_565
C34 C16 1.93(2) 7_565
C35 C34 1.358(17) 7_565
C35 C37 1.372(17) 7_565
C35 C37 1.372(17) .
C35 C30 1.577(14) 7_565
C36 C37 1.364(17) .
C36 C37 1.364(17) 7_565
C36 C26 1.399(17) 7_565
C36 C26 1.399(17) .
C36 C27 1.470(15) 7_565
C37 C37 0.99(4) 7_565
C37 C30 1.70(3) 7_565
C37 C27 1.79(3) 7_565
C37 C15 1.96(3) 7_565
C40 C40 0.87(5) 7_565
C40 C24 1.05(2) 7_565
C40 C8 1.67(3) 7_565
C40 C17 1.94(3) 7_565
C41 C40B 1.32(2) .
C41 C42 1.405(14) 7_575
C41 C42 1.405(14) .
C42 C46 1.349(16) .
C42 C43 1.480(15) .
C43 C44 1.345(15) .
C43 C43 1.38(2) 7_575
C44 C45 1.480(16) .
C44 C60 1.508(17) .
C45 C45 1.27(2) 7_575
C45 C58 1.437(19) .
C46 C61 1.429(9) .
C46 C47 1.464(9) .
C47 C39B 1.339(18) .
C47 C48 1.433(9) .
C48 C49 1.334(18) .
C48 C62 1.451(9) .
C49 C37B 1.44(2) .
C49 C50 1.55(2) .
C50 C64 1.384(10) .
C50 C51 1.47(2) .
C51 C52 1.295(19) .
C51 C36B 1.380(18) .
C52 C52 1.36(3) 7_575
C52 C53 1.63(2) .
C53 C65 1.387(9) .
C53 C54 1.413(18) .
C54 C55 1.28(3) .
C54 C53 1.413(18) 7_575
C55 C56 1.462(18) 7_575
C55 C56 1.462(18) .
C56 C66 1.40(2) .
C56 C57 1.53(2) .
C57 C58 1.31(2) .
C57 C57 1.46(4) 7_575
C58 C59 1.55(2) .
C59 C67 1.378(9) .
C59 C60 1.447(17) .
C60 C61 1.378(9) .
C61 C62 1.438(9) .
C62 C63 1.383(9) .
C63 C67 1.426(9) .
C63 C64 1.446(9) .
C64 C65 1.441(9) .
C65 C66 1.440(9) .
C66 C67 1.441(9) .
C68 C69 1.36(2) .
C68 C82 1.443(18) .
C68 C82 1.443(18) 7_575
C69 C70 1.463(15) .
C69 C70 1.463(15) 7_575
C70 C84 1.377(15) .
C70 C71 1.480(17) .
C71 C72 1.313(18) .
C71 C71 1.39(2) 7_575
C72 C73 1.443(19) .
C72 C86 1.49(2) .
C73 C73 1.386(17) 7_575
C73 C74 1.471(17) .
C74 C87 1.36(2) .
C74 C75 1.365(17) .
C75 C76 1.407(16) .
C75 C75 1.57(3) 7_575
C76 C89 1.373(16) .
C76 C77 1.429(13) .
C77 C78 1.328(19) .
C77 C76 1.429(13) 7_575
C78 C91 1.431(13) .
C78 C91 1.431(13) 7_575
C79 C79 1.31(3) 7_575
C79 C93 1.434(17) .
C79 C80 1.558(19) .
C80 C81 1.381(15) .
C80 C95 1.40(2) .
C81 C82 1.39(2) .
C81 C81 1.48(3) 7_575
C82 C83 1.364(19) .
C83 C84 1.450(9) .
C83 C96 1.451(9) .
C84 C85 1.445(9) .
C85 C86 1.369(19) .
C85 C97 1.430(9) .
C86 C87 1.501(19) .
C87 C88 1.41(2) .
C88 C98 1.35(2) .
C88 C89 1.473(18) .
C89 C90 1.390(16) .
C90 C91 1.387(15) .
C90 C99 1.455(16) .
C91 C92 1.484(14) .
C92 C93 1.349(14) .
C92 C92 1.38(2) 7_575
C93 C94 1.42(2) .
C94 C99 1.37(2) .
C94 C95 1.48(2) .
C95 C96 1.394(19) .
C96 C97 1.441(9) .
C97 C98 1.436(18) .
C98 C99 1.48(2) .
C1A C2A 1.455(7) .
C2A C3A 1.382(8) .
C2A C7A 1.391(8) .
C3A C4A 1.388(9) .
C3A H3A 0.9500 .
C4A C5A 1.398(9) .
C4A H4A 0.9500 .
C5A C6A 1.378(9) .
C5A H5A 0.9500 .
C6A C7A 1.392(8) .
C6A H6A 0.9500 .
C7A C8A 1.455(7) .
C9A C10A 1.479(7) .
C10A C11A 1.382(9) .
C10A C15A 1.389(8) .
C11A C12A 1.361(10) .
C11A H11A 0.9500 .
C12A C13A 1.372(12) .
C12A H12A 0.9500 .
C13A C14A 1.388(10) .
C13A H13A 0.9500 .
C14A C15A 1.368(9) .
C14A H14A 0.9500 .
C15A C16A 1.459(8) .
C17A C18A 1.405(7) .
C17A C50A 1.439(7) .
C18A C19A 1.415(7) .
C18A C21A 1.484(7) .
C19A C20A 1.434(8) .
C20A C39A 1.323(8) .
C20A H20A 0.9500 .
C21A C22A 1.374(8) .
C21A C26A 1.397(8) .
C22A C23A 1.402(9) .
C22A H22A 0.9500 .
C23A C24A 1.394(10) .
C23A H23A 0.9500 .
C24A C25A 1.385(10) .
C24A C27A 1.528(9) .
C25A C26A 1.379(9) .
C25A H25A 0.9500 .
C26A H26A 0.9500 .
C27A C44A 1.492(8) .
C27A C45A 1.495(8) .
C27A C46A 1.560(9) .
C28A C29A 1.409(8) .
C28A C40A 1.461(8) .
C29A C30A 1.407(8) 7_575
C29A C31A 1.510(7) .
C30A C29A 1.407(8) 7_575
C30A C39A 1.468(8) .
C31A C36A 1.346(9) .
C31A C32A 1.399(10) .
C32A C33A 1.384(11) .
C32A H32A 0.9500 .
C33A C34A 1.377(10) .
C33A H33A 0.9500 .
C34A C35A 1.359(10) .
C34A C37A 1.542(8) .
C35A C36A 1.379(10) .
C35A H35A 0.9500 .
C36A H36A 0.9500 .
C37A C42A 1.436(13) .
C37A C43A 1.546(12) .
C37A C41A 1.547(13) .
C39A H39A 0.9500 .
C40A C40A 1.292(12) 7_575
C40A H40A 0.9500 .
C41A H41A 0.9600 .
C41A H41B 0.9600 .
C41A H41C 0.9600 .
C42A H42A 0.9600 .
C42A H42B 0.9600 .
C42A H42C 0.9600 .
C43A H43A 0.9600 .
C43A H43B 0.9600 .
C43A H43C 0.9600 .
C44A H44A 0.9601 .
C44A H44B 0.9600 .
C44A H44C 0.9600 .
C45A H45A 0.9600 .
C45A H45B 0.9600 .
C45A H45C 0.9600 .
C46A H46A 0.9600 .
C46A H46B 0.9600 .
C46A H46C 0.9600 .
C50A C50A 1.346(11) 7_575
C50A H50A 0.9500 .
C36B C37B 1.399(17) .
C36B C36B 1.43(3) 7_575
C37B C38B 1.339(18) .
C38B C38B 1.44(3) 7_575
C38B C39B 1.482(18) .
C39B C40B 1.415(16) .
C40B C39B 1.415(16) 7_575
C39 C39 1.10(4) 7_565
C39 C28 1.19(2) 7_565
C39 C29 1.32(2) 7_565
C26 C17 0.95(2) 7_565
C26 C27 1.09(2) 7_565
C26 C26 1.58(4) 7_565

loop_
_platon_squeeze_void_nr
_platon_squeeze_void_average_x
_platon_squeeze_void_average_y
_platon_squeeze_void_average_z
_platon_squeeze_void_volume
_platon_squeeze_void_count_electrons
_platon_squeeze_void_content
1 0.500 -0.007 0.000 2522 1054 ' '
2 0.026 0.750 0.042 24 2 ' '
3 0.309 0.750 0.059 23 3 ' '
4 0.316 0.250 0.102 20 2 ' '
5 0.000 0.238 0.500 2522 1066 ' '
6 0.816 0.250 0.398 20 3 ' '
7 0.809 0.750 0.441 23 3 ' '
8 0.526 0.750 0.458 24 3 ' '
9 0.474 0.250 0.542 24 2 ' '
10 0.191 0.250 0.559 23 2 ' '
11 0.184 0.750 0.602 20 2 ' '
12 0.683 0.750 0.898 20 2 ' '
13 0.691 0.250 0.941 23 3 ' '
14 0.974 0.250 0.958 24 3 ' '
